data_4001286
loop_
_publ_author_name
'Chevalier, B.'
'Decourt, R.'
'Heying, B.'
'Schappacher, F. M.'
'Rodewald, U. Ch.'
'Hoffmann, R.-D.'
'P\"ottgen, R.'
'Eger, R.'
'Simon, A.'

_publ_section_title
;
 Inducing Magnetism in the Kondo Semiconductor CeRhSb through
 Hydrogenation:&#x00A0; Antiferromagnetic Behavior of the New Hydride
 CeRhSbH0.2
;
_journal_issue 1
_journal_name_full 'Chemistry of Materials'
_journal_page_first 28
_journal_paper_doi 10.1021/cm062168a
_journal_volume 19
_journal_year 2007
_chemical_formula_sum 'Ce Rh Sb'
_chemical_formula_weight 364.78
_chemical_name_systematic
; 
 ? 
;
_space_group_IT_number 62
_symmetry_space_group_name_Hall '-P 2ac 2n'
_symmetry_space_group_name_H-M 'P n m a'
_atom_sites_solution_hydrogens geom
_atom_sites_solution_primary direct
_atom_sites_solution_secondary difmap
_audit_creation_method SHELXL-97
_cell_angle_alpha 90.00
_cell_angle_beta 90.00
_cell_angle_gamma 90.00
_cell_formula_units_Z 4
_cell_length_a 7.4158(9)
_cell_length_b 4.6180(9)
_cell_length_c 7.8577(8)
_cell_measurement_temperature 293(2)
_cell_volume 269.10(7)
_computing_structure_refinement 'SHELXL-97 (Sheldrick, 1997)'
_computing_structure_solution 'SHELXS-97 (Sheldrick, 1990)'
_diffrn_ambient_temperature 293(2)
_diffrn_measured_fraction_theta_full 1.000
_diffrn_measured_fraction_theta_max 1.000
_diffrn_radiation_monochromator graphite
_diffrn_radiation_source 'fine-focus sealed tube'
_diffrn_radiation_type MoK\a
_diffrn_radiation_wavelength 0.71073
_diffrn_reflns_av_R_equivalents 0.0710
_diffrn_reflns_av_sigmaI/netI 0.0373
_diffrn_reflns_limit_h_max 11
_diffrn_reflns_limit_h_min -11
_diffrn_reflns_limit_k_max 7
_diffrn_reflns_limit_k_min -7
_diffrn_reflns_limit_l_max 11
_diffrn_reflns_limit_l_min -12
_diffrn_reflns_number 4317
_diffrn_reflns_theta_full 34.92
_diffrn_reflns_theta_max 34.92
_diffrn_reflns_theta_min 3.78
_exptl_absorpt_coefficient_mu 32.271
_exptl_crystal_density_diffrn 9.004
_exptl_crystal_density_method 'not measured'
_exptl_crystal_F_000 616
_refine_diff_density_max 3.187
_refine_diff_density_min -4.520
_refine_diff_density_rms 0.712
_refine_ls_extinction_coef 0.0009(4)
_refine_ls_extinction_expression Fc^*^=kFc[1+0.001xFc^2^\l^3^/sin(2\q)]^-1/4^
_refine_ls_extinction_method SHELXL
_refine_ls_goodness_of_fit_ref 1.193
_refine_ls_hydrogen_treatment mixed
_refine_ls_matrix_type full
_refine_ls_number_parameters 20
_refine_ls_number_reflns 645
_refine_ls_number_restraints 0
_refine_ls_restrained_S_all 1.193
_refine_ls_R_factor_all 0.0661
_refine_ls_R_factor_gt 0.0434
_refine_ls_shift/su_max 0.000
_refine_ls_shift/su_mean 0.000
_refine_ls_structure_factor_coef Fsqd
_refine_ls_weighting_details 'calc w=1/[\s^2^(Fo^2^)+(0.0277P)^2^+13.3311P] where P=(Fo^2^+2Fc^2^)/3'
_refine_ls_weighting_scheme calc
_refine_ls_wR_factor_gt 0.0873
_refine_ls_wR_factor_ref 0.0960
_reflns_number_gt 491
_reflns_number_total 645
_reflns_threshold_expression >2sigma(I)
_cod_data_source_file cm062168asi20060912_032454.cif
_cod_data_source_block cerhsb-numabs2-sala
_cod_database_code 4001286

loop_
_symmetry_equiv_pos_as_xyz
'x, y, z'
'-x+1/2, -y, z+1/2'
'-x, y+1/2, -z'
'x+1/2, -y+1/2, -z+1/2'
'-x, -y, -z'
'x-1/2, y, -z-1/2'
'x, -y-1/2, z'
'-x-1/2, y-1/2, z-1/2'

loop_
_atom_site_label
_atom_site_type_symbol
_atom_site_fract_x
_atom_site_fract_y
_atom_site_fract_z
_atom_site_U_iso_or_equiv
_atom_site_adp_type
_atom_site_occupancy
_atom_site_symmetry_multiplicity
_atom_site_calc_flag
_atom_site_refinement_flags
Ce Ce 0.01156(10) 0.2500 0.69966(10) 0.00831(19) Uani 1 2 d S
Rh Rh 0.30272(17) 0.2500 0.41656(17) 0.0108(2) Uani 1 2 d S
Sb Sb 0.18919(12) 0.2500 0.08955(14) 0.0073(2) Uani 1 2 d S

loop_
_atom_site_aniso_label
_atom_site_aniso_U_11
_atom_site_aniso_U_22
_atom_site_aniso_U_33
_atom_site_aniso_U_23
_atom_site_aniso_U_13
_atom_site_aniso_U_12
Ce 0.0064(3) 0.0091(3) 0.0094(3) 0.000 0.0002(3) 0.000
Rh 0.0147(5) 0.0077(5) 0.0098(5) 0.000 -0.0010(4) 0.000
Sb 0.0078(4) 0.0056(4) 0.0087(4) 0.000 -0.0001(3) 0.000

loop_
_atom_type_symbol
_atom_type_description
_atom_type_scat_dispersion_real
_atom_type_scat_dispersion_imag
_atom_type_scat_source
Rh Rh -1.1178 0.9187 'International Tables Vol C Tables 4.2.6.8 and 6.1.1.4'
Sb Sb -0.5866 1.5461 'International Tables Vol C Tables 4.2.6.8 and 6.1.1.4'
Ce Ce -0.2486 2.6331 'International Tables Vol C Tables 4.2.6.8 and 6.1.1.4'

loop_
_geom_angle_atom_site_label_1
_geom_angle_atom_site_label_2
_geom_angle_atom_site_label_3
_geom_angle
_geom_angle_site_symmetry_1
_geom_angle_site_symmetry_3
Rh Ce Rh 94.75(2) . 2_565
Rh Ce Rh 94.75(2) . 2
Rh Ce Rh 93.00(4) 2_565 2
Rh Ce Sb 133.924(19) . 5_566
Rh Ce Sb 53.29(3) 2_565 5_566
Rh Ce Sb 116.51(3) 2 5_566
Rh Ce Sb 133.924(19) . 5_556
Rh Ce Sb 116.51(3) 2_565 5_556
Rh Ce Sb 53.29(3) 2 5_556
Sb Ce Sb 92.07(4) 5_566 5_556
Rh Ce Sb 90.60(3) . 6_556
Rh Ce Sb 133.04(2) 2_565 6_556
Rh Ce Sb 133.04(2) 2 6_556
Sb Ce Sb 91.111(19) 5_566 6_556
Sb Ce Sb 91.111(19) 5_556 6_556
Rh Ce Sb 49.225(19) . 2_565
Rh Ce Sb 49.11(3) 2_565 2_565
Rh Ce Sb 110.80(4) 2 2_565
Sb Ce Sb 86.80(2) 5_566 2_565
Sb Ce Sb 161.10(4) 5_556 2_565
Sb Ce Sb 107.77(3) 6_556 2_565
Rh Ce Sb 49.225(19) . 2
Rh Ce Sb 110.80(4) 2_565 2
Rh Ce Sb 49.11(3) 2 2
Sb Ce Sb 161.10(4) 5_566 2
Sb Ce Sb 86.80(2) 5_556 2
Sb Ce Sb 107.77(3) 6_556 2
Sb Ce Sb 88.22(3) 2_565 2
Rh Ce Sb 112.59(3) . 1_556
Rh Ce Sb 48.49(2) 2_565 1_556
Rh Ce Sb 48.49(2) 2 1_556
Sb Ce Sb 73.08(3) 5_566 1_556
Sb Ce Sb 73.08(3) 5_556 1_556
Sb Ce Sb 156.82(3) 6_556 1_556
Sb Ce Sb 88.59(2) 2_565 1_556
Sb Ce Sb 88.59(2) 2 1_556
Rh Ce Rh 163.04(4) . 6_557
Rh Ce Rh 73.82(3) 2_565 6_557
Rh Ce Rh 73.82(3) 2 6_557
Sb Ce Rh 47.833(19) 5_566 6_557
Sb Ce Rh 47.833(19) 5_556 6_557
Sb Ce Rh 106.37(3) 6_556 6_557
Sb Ce Rh 122.52(3) 2_565 6_557
Sb Ce Rh 122.52(3) 2 6_557
Sb Ce Rh 50.45(3) 1_556 6_557
Rh Ce Rh 106.51(3) . 5_556
Rh Ce Rh 158.67(4) 2_565 5_556
Rh Ce Rh 87.01(2) 2 5_556
Sb Ce Rh 107.99(4) 5_566 5_556
Sb Ce Rh 48.15(3) 5_556 5_556
Sb Ce Rh 47.09(2) 6_556 5_556
Sb Ce Rh 149.29(4) 2_565 5_556
Sb Ce Rh 85.18(2) 2 5_556
Sb Ce Rh 121.11(3) 1_556 5_556
Rh Ce Rh 85.75(2) 6_557 5_556
Rh Ce Rh 106.51(3) . 5_566
Rh Ce Rh 87.01(2) 2_565 5_566
Rh Ce Rh 158.67(4) 2 5_566
Sb Ce Rh 48.15(3) 5_566 5_566
Sb Ce Rh 107.99(4) 5_556 5_566
Sb Ce Rh 47.09(2) 6_556 5_566
Sb Ce Rh 85.18(2) 2_565 5_566
Sb Ce Rh 149.29(4) 2 5_566
Sb Ce Rh 121.11(3) 1_556 5_566
Rh Ce Rh 85.75(2) 6_557 5_566
Rh Ce Rh 85.38(4) 5_556 5_566
Rh Ce Ce 57.90(3) . 6_657
Rh Ce Ce 57.67(3) 2_565 6_657
Rh Ce Ce 57.67(3) 2 6_657
Sb Ce Ce 110.25(3) 5_566 6_657
Sb Ce Ce 110.25(3) 5_556 6_657
Sb Ce Ce 148.49(4) 6_556 6_657
Sb Ce Ce 53.14(2) 2_565 6_657
Sb Ce Ce 53.14(2) 2 6_657
Sb Ce Ce 54.69(3) 1_556 6_657
Rh Ce Ce 105.14(4) 6_557 6_657
Rh Ce Ce 136.49(2) 5_556 6_657
Rh Ce Ce 136.49(2) 5_566 6_657
Rh Ce Ce 146.19(4) . 6_557
Rh Ce Ce 108.14(3) 2_565 6_557
Rh Ce Ce 108.14(3) 2 6_557
Sb Ce Ce 55.84(2) 5_566 6_557
Sb Ce Ce 55.84(2) 5_556 6_557
Sb Ce Ce 55.59(2) 6_556 6_557
Sb Ce Ce 135.126(18) 2_565 6_557
Sb Ce Ce 135.126(18) 2 6_557
Sb Ce Ce 101.22(4) 1_556 6_557
Rh Ce Ce 50.77(3) 6_557 6_557
Rh Ce Ce 52.17(2) 5_556 6_557
Rh Ce Ce 52.17(2) 5_566 6_557
Ce Ce Ce 155.91(5) 6_657 6_557
Rh Ce Ce 56.85(3) . 5_556
Rh Ce Ce 151.56(4) 2_565 5_556
Rh Ce Ce 91.17(2) 2 5_556
Sb Ce Ce 145.21(4) 5_566 5_556
Sb Ce Ce 88.22(2) 5_556 5_556
Sb Ce Ce 54.11(2) 6_556 5_556
Sb Ce Ce 103.40(3) 2_565 5_556
Sb Ce Ce 53.66(2) 2 5_556
Sb Ce Ce 139.16(2) 1_556 5_556
Rh Ce Ce 134.08(2) 6_557 5_556
Rh Ce Ce 49.66(2) 5_556 5_556
Rh Ce Ce 98.95(3) 5_566 5_556
Ce Ce Ce 102.17(3) 6_657 5_556
Ce Ce Ce 97.18(3) 6_557 5_556
Rh Ce Ce 56.85(3) . 5_566
Rh Ce Ce 91.17(2) 2_565 5_566
Rh Ce Ce 151.56(4) 2 5_566
Sb Ce Ce 88.22(2) 5_566 5_566
Sb Ce Ce 145.21(4) 5_556 5_566
Sb Ce Ce 54.11(2) 6_556 5_566
Sb Ce Ce 53.66(2) 2_565 5_566
Sb Ce Ce 103.40(3) 2 5_566
Sb Ce Ce 139.16(2) 1_556 5_566
Rh Ce Ce 134.08(2) 6_557 5_566
Rh Ce Ce 98.95(3) 5_556 5_566
Rh Ce Ce 49.66(2) 5_566 5_566
Ce Ce Ce 102.17(3) 6_657 5_566
Ce Ce Ce 97.18(3) 6_557 5_566
Ce Ce Ce 72.62(3) 5_556 5_566
Rh Ce Ce 90.0 . 1_545
Rh Ce Ce 136.50(2) 2_565 1_545
Rh Ce Ce 43.50(2) 2 1_545
Sb Ce Ce 136.035(19) 5_566 1_545
Sb Ce Ce 43.965(19) 5_556 1_545
Sb Ce Ce 90.0 6_556 1_545
Sb Ce Ce 134.109(17) 2_565 1_545
Sb Ce Ce 45.891(17) 2 1_545
Sb Ce Ce 90.0 1_556 1_545
Rh Ce Ce 90.0 6_557 1_545
Rh Ce Ce 47.311(19) 5_556 1_545
Rh Ce Ce 132.689(19) 5_566 1_545
Ce Ce Ce 90.0 6_657 1_545
Ce Ce Ce 90.0 6_557 1_545
Ce Ce Ce 53.692(16) 5_556 1_545
Ce Ce Ce 126.308(15) 5_566 1_545
Rh Ce Ce 90.0 . 1_565
Rh Ce Ce 43.50(2) 2_565 1_565
Rh Ce Ce 136.50(2) 2 1_565
Sb Ce Ce 43.965(19) 5_566 1_565
Sb Ce Ce 136.035(19) 5_556 1_565
Sb Ce Ce 90.0 6_556 1_565
Sb Ce Ce 45.891(17) 2_565 1_565
Sb Ce Ce 134.109(17) 2 1_565
Sb Ce Ce 90.0 1_556 1_565
Rh Ce Ce 90.0 6_557 1_565
Rh Ce Ce 132.689(19) 5_556 1_565
Rh Ce Ce 47.311(19) 5_566 1_565
Ce Ce Ce 90.0 6_657 1_565
Ce Ce Ce 90.0 6_557 1_565
Ce Ce Ce 126.308(15) 5_556 1_565
Ce Ce Ce 53.692(16) 5_566 1_565
Ce Ce Ce 180.00(6) 1_545 1_565
Rh Ce Sb 28.78(3) . .
Rh Ce Sb 113.68(3) 2_565 .
Rh Ce Sb 113.68(3) 2 .
Sb Ce Sb 128.38(2) 5_566 .
Sb Ce Sb 128.38(2) 5_556 .
Sb Ce Sb 61.815(17) 6_556 .
Sb Ce Sb 64.61(2) 2_565 .
Sb Ce Sb 64.61(2) 2 .
Sb Ce Sb 141.37(3) 1_556 .
Rh Ce Sb 168.18(3) 6_557 .
Rh Ce Sb 85.57(3) 5_556 .
Rh Ce Sb 85.57(3) 5_566 .
Ce Ce Sb 86.68(3) 6_657 .
Ce Ce Sb 117.41(3) 6_557 .
Ce Ce Sb 40.160(17) 5_556 .
Ce Ce Sb 40.160(17) 5_566 .
Ce Ce Sb 90.0 1_545 .
Ce Ce Sb 90.0 1_565 .
Rh Ce Rh 61.88(2) . 6_556
Rh Ce Rh 129.92(2) 2_565 6_556
Rh Ce Rh 129.92(2) 2 6_556
Sb Ce Rh 110.51(2) 5_566 6_556
Sb Ce Rh 110.51(2) 5_556 6_556
Sb Ce Rh 28.71(2) 6_556 6_556
Sb Ce Rh 87.44(3) 2_565 6_556
Sb Ce Rh 87.44(3) 2 6_556
Sb Ce Rh 174.47(3) 1_556 6_556
Rh Ce Rh 135.08(4) 6_557 6_556
Rh Ce Rh 62.36(2) 5_556 6_556
Rh Ce Rh 62.36(2) 5_566 6_556
Ce Ce Rh 119.78(3) 6_657 6_556
Ce Ce Rh 84.31(3) 6_557 6_556
Ce Ce Rh 38.758(17) 5_556 6_556
Ce Ce Rh 38.758(17) 5_566 6_556
Ce Ce Rh 90.0 1_545 6_556
Ce Ce Rh 90.0 1_565 6_556
Sb Ce Rh 33.101(18) . 6_556
Rh Ce Ce 131.83(3) . 5_567
Rh Ce Ce 38.26(2) 2_565 5_567
Rh Ce Ce 81.49(3) 2 5_567
Sb Ce Ce 37.363(19) 5_566 5_567
Sb Ce Ce 80.64(3) 5_556 5_567
Sb Ce Ce 126.51(3) 6_556 5_567
Sb Ce Ce 87.15(2) 2_565 5_567
Sb Ce Ce 124.17(3) 2 5_567
Sb Ce Ce 35.718(16) 1_556 5_567
Rh Ce Ce 35.558(19) 6_557 5_567
Rh Ce Ce 121.08(4) 5_556 5_567
Rh Ce Ce 85.45(3) 5_566 5_567
Ce Ce Ce 81.06(3) 6_657 5_567
Ce Ce Ce 77.34(3) 6_557 5_567
Ce Ce Ce 168.82(3) 5_556 5_567
Ce Ce Ce 117.446(13) 5_566 5_567
Ce Ce Ce 116.053(9) 1_545 5_567
Ce Ce Ce 63.947(9) 1_565 5_567
Sb Ce Ce 150.968(14) . 5_567
Rh Ce Ce 147.692(17) 6_556 5_567
Rh Ce Ce 131.83(3) . 5_557
Rh Ce Ce 81.49(3) 2_565 5_557
Rh Ce Ce 38.26(2) 2 5_557
Sb Ce Ce 80.64(3) 5_566 5_557
Sb Ce Ce 37.363(19) 5_556 5_557
Sb Ce Ce 126.51(3) 6_556 5_557
Sb Ce Ce 124.17(3) 2_565 5_557
Sb Ce Ce 87.15(2) 2 5_557
Sb Ce Ce 35.718(16) 1_556 5_557
Rh Ce Ce 35.558(19) 6_557 5_557
Rh Ce Ce 85.45(3) 5_556 5_557
Rh Ce Ce 121.08(4) 5_566 5_557
Ce Ce Ce 81.06(3) 6_657 5_557
Ce Ce Ce 77.34(3) 6_557 5_557
Ce Ce Ce 117.446(13) 5_556 5_557
Ce Ce Ce 168.82(3) 5_566 5_557
Ce Ce Ce 63.947(9) 1_545 5_557
Ce Ce Ce 116.053(9) 1_565 5_557
Sb Ce Ce 150.968(14) . 5_557
Rh Ce Ce 147.692(17) 6_556 5_557
Ce Ce Ce 52.106(18) 5_567 5_557
Rh Ce Sb 21.52(3) . 6_656
Rh Ce Sb 80.00(3) 2_565 6_656
Rh Ce Sb 80.00(3) 2 6_656
Sb Ce Sb 129.463(19) 5_566 6_656
Sb Ce Sb 129.463(19) 5_556 6_656
Sb Ce Sb 112.12(3) 6_556 6_656
Sb Ce Sb 44.192(17) 2_565 6_656
Sb Ce Sb 44.192(17) 2 6_656
Sb Ce Sb 91.07(3) 1_556 6_656
Rh Ce Sb 141.52(3) 6_557 6_656
Rh Ce Sb 120.87(3) 5_556 6_656
Rh Ce Sb 120.87(3) 5_566 6_656
Ce Ce Sb 36.38(2) 6_657 6_656
Ce Ce Sb 167.71(3) 6_557 6_656
Ce Ce Sb 73.05(2) 5_556 6_656
Ce Ce Sb 73.05(2) 5_566 6_656
Ce Ce Sb 90.0 1_545 6_656
Ce Ce Sb 90.0 1_565 6_656
Sb Ce Sb 50.302(17) . 6_656
Rh Ce Sb 83.40(2) 6_556 6_656
Ce Ce Sb 113.56(2) 5_567 6_656
Ce Ce Sb 113.56(2) 5_557 6_656
Rh Ce Rh 56.127(13) . 1_545
Rh Ce Rh 130.42(2) 2_565 1_545
Rh Ce Rh 56.216(13) 2 1_545
Sb Ce Rh 169.82(2) 5_566 1_545
Sb Ce Rh 77.82(2) 5_556 1_545
Sb Ce Rh 90.333(19) 6_556 1_545
Sb Ce Rh 102.35(3) 2_565 1_545
Sb Ce Rh 19.63(2) 2 1_545
Sb Ce Rh 102.361(18) 1_556 1_545
Rh Ce Rh 122.216(13) 6_557 1_545
Rh Ce Rh 66.14(3) 5_556 1_545
Rh Ce Rh 136.17(2) 5_566 1_545
Ce Ce Rh 72.770(17) 6_657 1_545
Ce Ce Rh 117.588(16) 6_557 1_545
Ce Ce Rh 37.216(19) 5_556 1_545
Ce Ce Rh 100.77(3) 5_566 1_545
Ce Ce Rh 33.873(13) 1_545 1_545
Ce Ce Rh 146.127(13) 1_565 1_545
Sb Ce Rh 60.758(15) . 1_545
Rh Ce Rh 74.772(14) 6_556 1_545
Ce Ce Rh 137.42(2) 5_567 1_545
Ce Ce Rh 90.405(17) 5_557 1_545
Sb Ce Rh 58.768(13) 6_656 1_545
Rh Ce Rh 56.127(13) . 1_565
Rh Ce Rh 56.216(13) 2_565 1_565
Rh Ce Rh 130.42(2) 2 1_565
Sb Ce Rh 77.82(2) 5_566 1_565
Sb Ce Rh 169.82(2) 5_556 1_565
Sb Ce Rh 90.333(19) 6_556 1_565
Sb Ce Rh 19.63(2) 2_565 1_565
Sb Ce Rh 102.35(3) 2 1_565
Sb Ce Rh 102.361(18) 1_556 1_565
Rh Ce Rh 122.216(13) 6_557 1_565
Rh Ce Rh 136.17(2) 5_556 1_565
Rh Ce Rh 66.14(3) 5_566 1_565
Ce Ce Rh 72.770(17) 6_657 1_565
Ce Ce Rh 117.588(16) 6_557 1_565
Ce Ce Rh 100.77(3) 5_556 1_565
Ce Ce Rh 37.216(19) 5_566 1_565
Ce Ce Rh 146.127(13) 1_545 1_565
Ce Ce Rh 33.873(13) 1_565 1_565
Sb Ce Rh 60.758(15) . 1_565
Rh Ce Rh 74.772(14) 6_556 1_565
Ce Ce Rh 90.405(17) 5_567 1_565
Ce Ce Rh 137.42(2) 5_557 1_565
Sb Ce Rh 58.768(13) 6_656 1_565
Rh Ce Rh 112.25(3) 1_545 1_565
Rh Ce Rh 42.13(3) . 5_666
Rh Ce Rh 53.25(3) 2_565 5_666
Rh Ce Rh 89.63(4) 2 5_666
Sb Ce Rh 101.93(2) 5_566 5_666
Sb Ce Rh 142.56(3) 5_556 5_666
Sb Ce Rh 122.69(3) 6_556 5_666
Sb Ce Rh 21.995(16) 2_565 5_666
Sb Ce Rh 68.95(2) 2 5_666
Sb Ce Rh 78.07(2) 1_556 5_666
Rh Ce Rh 123.65(3) 6_557 5_666
Rh Ce Rh 148.03(4) 5_556 5_666
Rh Ce Rh 107.16(2) 5_566 5_666
Ce Ce Rh 32.313(16) 6_657 5_666
Ce Ce Rh 155.852(9) 6_557 5_666
Ce Ce Rh 98.70(3) 5_556 5_666
Ce Ce Rh 70.61(2) 5_566 5_666
Ce Ce Rh 114.081(8) 1_545 5_666
Ce Ce Rh 65.919(8) 1_565 5_666
Sb Ce Rh 66.815(19) . 5_666
Rh Ce Rh 96.89(3) 6_556 5_666
Ce Ce Rh 89.71(2) 5_567 5_666
Ce Ce Rh 110.70(2) 5_557 5_666
Sb Ce Rh 27.716(11) 6_656 5_666
Rh Ce Rh 85.721(16) 1_545 5_666
Rh Ce Rh 41.223(19) 1_565 5_666
Rh Ce Rh 42.13(3) . 5_656
Rh Ce Rh 89.63(4) 2_565 5_656
Rh Ce Rh 53.25(3) 2 5_656
Sb Ce Rh 142.56(3) 5_566 5_656
Sb Ce Rh 101.93(2) 5_556 5_656
Sb Ce Rh 122.69(3) 6_556 5_656
Sb Ce Rh 68.95(2) 2_565 5_656
Sb Ce Rh 21.995(16) 2 5_656
Sb Ce Rh 78.07(2) 1_556 5_656
Rh Ce Rh 123.65(3) 6_557 5_656
Rh Ce Rh 107.16(2) 5_556 5_656
Rh Ce Rh 148.03(4) 5_566 5_656
Ce Ce Rh 32.313(16) 6_657 5_656
Ce Ce Rh 155.852(9) 6_557 5_656
Ce Ce Rh 70.61(2) 5_556 5_656
Ce Ce Rh 98.70(3) 5_566 5_656
Ce Ce Rh 65.919(8) 1_545 5_656
Ce Ce Rh 114.081(8) 1_565 5_656
Sb Ce Rh 66.815(19) . 5_656
Rh Ce Rh 96.89(3) 6_556 5_656
Ce Ce Rh 110.70(2) 5_567 5_656
Ce Ce Rh 89.71(2) 5_557 5_656
Sb Ce Rh 27.716(11) 6_656 5_656
Rh Ce Rh 41.223(19) 1_545 5_656
Rh Ce Rh 85.721(15) 1_565 5_656
Rh Ce Rh 48.161(16) 5_666 5_656
Rh Ce Sb 90.35(2) . 6_546
Rh Ce Sb 170.72(3) 2_565 6_546
Rh Ce Sb 78.84(3) 2 6_546
Sb Ce Sb 126.65(2) 5_566 6_546
Sb Ce Sb 54.940(13) 5_556 6_546
Sb Ce Sb 54.464(11) 6_556 6_546
Sb Ce Sb 138.05(2) 2_565 6_546
Sb Ce Sb 67.11(2) 2 6_546
Sb Ce Sb 122.295(12) 1_556 6_546
Rh Ce Sb 99.426(18) 6_557 6_546
Rh Ce Sb 18.66(2) 5_556 6_546
Rh Ce Sb 98.98(3) 5_566 6_546
Ce Ce Sb 119.705(14) 6_657 6_546
Ce Ce Sb 70.827(15) 6_557 6_546
Ce Ce Sb 34.656(17) 5_556 6_546
Ce Ce Sb 98.11(3) 5_566 6_546
Ce Ce Sb 35.536(11) 1_545 6_546
Ce Ce Sb 144.464(11) 1_565 6_546
Sb Ce Sb 74.067(13) . 6_546
Rh Ce Sb 59.353(13) 6_556 6_546
Ce Ce Sb 134.68(2) 5_567 6_546
Ce Ce Sb 89.334(15) 5_557 6_546
Sb Ce Sb 102.640(16) 6_656 6_546
Rh Ce Sb 47.759(17) 1_545 6_546
Rh Ce Sb 132.77(2) 1_565 6_546
Rh Ce Sb 130.24(2) 5_666 6_546
Rh Ce Sb 88.962(16) 5_656 6_546
Rh Ce Sb 90.35(2) . 6_566
Rh Ce Sb 78.84(3) 2_565 6_566
Rh Ce Sb 170.72(3) 2 6_566
Sb Ce Sb 54.940(13) 5_566 6_566
Sb Ce Sb 126.65(2) 5_556 6_566
Sb Ce Sb 54.464(11) 6_556 6_566
Sb Ce Sb 67.11(2) 2_565 6_566
Sb Ce Sb 138.05(2) 2 6_566
Sb Ce Sb 122.295(12) 1_556 6_566
Rh Ce Sb 99.426(18) 6_557 6_566
Rh Ce Sb 98.98(3) 5_556 6_566
Rh Ce Sb 18.66(2) 5_566 6_566
Ce Ce Sb 119.705(14) 6_657 6_566
Ce Ce Sb 70.827(15) 6_557 6_566
Ce Ce Sb 98.11(3) 5_556 6_566
Ce Ce Sb 34.657(17) 5_566 6_566
Ce Ce Sb 144.464(11) 1_545 6_566
Ce Ce Sb 35.536(11) 1_565 6_566
Sb Ce Sb 74.067(12) . 6_566
Rh Ce Sb 59.354(13) 6_556 6_566
Ce Ce Sb 89.334(16) 5_567 6_566
Ce Ce Sb 134.68(2) 5_557 6_566
Sb Ce Sb 102.640(16) 6_656 6_566
Rh Ce Sb 132.77(2) 1_545 6_566
Rh Ce Sb 47.759(17) 1_565 6_566
Rh Ce Sb 88.962(16) 5_666 6_566
Rh Ce Sb 130.24(2) 5_656 6_566
Sb Ce Sb 108.93(2) 6_546 6_566
Rh Ce Sb 102.994(19) . 1_566
Rh Ce Sb 12.56(2) 2_565 1_566
Rh Ce Sb 101.54(3) 2 1_566
Sb Ce Sb 41.07(3) 5_566 1_566
Sb Ce Sb 114.40(2) 5_556 1_566
Sb Ce Sb 122.559(16) 6_556 1_566
Sb Ce Sb 54.640(15) 2_565 1_566
Sb Ce Sb 123.36(2) 2 1_566
Sb Ce Sb 54.166(13) 1_556 1_566
Rh Ce Sb 68.113(17) 6_557 1_566
Rh Ce Sb 148.45(3) 5_556 1_566
Rh Ce Sb 75.69(2) 5_566 1_566
Ce Ce Sb 70.221(16) 6_657 1_566
Ce Ce Sb 96.54(2) 6_557 1_566
Ce Ce Sb 157.36(3) 5_556 1_566
Ce Ce Sb 87.873(17) 5_566 1_566
Ce Ce Sb 144.166(12) 1_545 1_566
Ce Ce Sb 35.834(12) 1_565 1_566
Sb Ce Sb 117.215(14) . 1_566
Rh Ce Sb 125.642(13) 6_556 1_566
Ce Ce Sb 33.758(11) 5_567 1_566
Ce Ce Sb 83.15(2) 5_557 1_566
Sb Ce Sb 90.624(17) 6_656 1_566
Rh Ce Sb 142.98(2) 1_545 1_566
Rh Ce Sb 56.785(17) 1_565 1_566
Rh Ce Sb 63.141(16) 5_666 1_566
Rh Ce Sb 102.109(18) 5_656 1_566
Sb Ce Sb 166.53(2) 6_546 1_566
Sb Ce Sb 69.700(18) 6_566 1_566
Sb Rh Sb 118.98(5) 2_565 2
Sb Rh Sb 119.27(3) 2_565 .
Sb Rh Sb 119.27(3) 2 .
Sb Rh Sb 89.20(4) 2_565 6_656
Sb Rh Sb 89.20(4) 2 6_656
Sb Rh Sb 107.18(5) . 6_656
Sb Rh Ce 69.61(3) 2_565 .
Sb Rh Ce 69.61(3) 2 .
Sb Rh Ce 117.71(5) . .
Sb Rh Ce 135.11(6) 6_656 .
Sb Rh Ce 152.47(6) 2_565 2_554
Sb Rh Ce 68.71(3) 2 2_554
Sb Rh Ce 68.03(3) . 2_554
Sb Rh Ce 63.80(3) 6_656 2_554
Ce Rh Ce 133.28(2) . 2_554
Sb Rh Ce 68.71(3) 2_565 2_564
Sb Rh Ce 152.47(6) 2 2_564
Sb Rh Ce 68.03(3) . 2_564
Sb Rh Ce 63.80(3) 6_656 2_564
Ce Rh Ce 133.28(2) . 2_564
Ce Rh Ce 93.00(4) 2_554 2_564
Sb Rh Ce 62.52(3) 2_565 6_657
Sb Rh Ce 62.52(3) 2 6_657
Sb Rh Ce 170.96(5) . 6_657
Sb Rh Ce 63.78(4) 6_656 6_657
Ce Rh Ce 71.33(3) . 6_657
Ce Rh Ce 106.18(3) 2_554 6_657
Ce Rh Ce 106.18(3) 2_564 6_657
Sb Rh Ce 137.35(5) 2_565 5_556
Sb Rh Ce 64.35(3) 2 5_556
Sb Rh Ce 62.10(3) . 5_556
Sb Rh Ce 132.83(3) 6_656 5_556
Ce Rh Ce 73.49(3) . 5_556
Ce Rh Ce 70.167(18) 2_554 5_556
Ce Rh Ce 130.12(4) 2_564 5_556
Ce Rh Ce 123.45(3) 6_657 5_556
Sb Rh Ce 64.35(3) 2_565 5_566
Sb Rh Ce 137.35(5) 2 5_566
Sb Rh Ce 62.10(3) . 5_566
Sb Rh Ce 132.83(3) 6_656 5_566
Ce Rh Ce 73.49(3) . 5_566
Ce Rh Ce 130.12(4) 2_554 5_566
Ce Rh Ce 70.167(18) 2_564 5_566
Ce Rh Ce 123.45(3) 6_657 5_566
Ce Rh Ce 85.38(4) 5_556 5_566
Sb Rh Rh 46.50(3) 2_565 5_666
Sb Rh Rh 108.58(5) 2 5_666
Sb Rh Rh 123.09(5) . 5_666
Sb Rh Rh 42.70(3) 6_656 5_666
Ce Rh Rh 106.12(5) . 5_666
Ce Rh Rh 106.33(5) 2_554 5_666
Ce Rh Rh 55.49(3) 2_564 5_666
Ce Rh Rh 50.69(3) 6_657 5_666
Ce Rh Rh 172.75(4) 5_556 5_666
Ce Rh Rh 101.512(16) 5_566 5_666
Sb Rh Rh 108.58(5) 2_565 5_656
Sb Rh Rh 46.50(3) 2 5_656
Sb Rh Rh 123.09(5) . 5_656
Sb Rh Rh 42.70(3) 6_656 5_656
Ce Rh Rh 106.12(5) . 5_656
Ce Rh Rh 55.49(3) 2_554 5_656
Ce Rh Rh 106.33(5) 2_564 5_656
Ce Rh Rh 50.69(3) 6_657 5_656
Ce Rh Rh 101.512(16) 5_556 5_656
Ce Rh Rh 172.75(4) 5_566 5_656
Rh Rh Rh 71.52(4) 5_666 5_656
Sb Rh Rh 105.91(3) 2_565 6_656
Sb Rh Rh 105.91(3) 2 6_656
Sb Rh Rh 72.92(5) . 6_656
Sb Rh Rh 34.26(2) 6_656 6_656
Ce Rh Rh 169.37(5) . 6_656
Ce Rh Rh 48.53(3) 2_554 6_656
Ce Rh Rh 48.53(3) 2_564 6_656
Ce Rh Rh 98.04(3) 6_657 6_656
Ce Rh Rh 113.86(4) 5_556 6_656
Ce Rh Rh 113.86(4) 5_566 6_656
Rh Rh Rh 65.57(2) 5_666 6_656
Rh Rh Rh 65.57(2) 5_656 6_656
Sb Rh Rh 108.11(3) 2_565 6_556
Sb Rh Rh 108.11(3) 2 6_556
Sb Rh Rh 36.64(4) . 6_556
Sb Rh Rh 143.82(7) 6_656 6_556
Ce Rh Rh 81.07(2) . 6_556
Ce Rh Rh 92.56(4) 2_554 6_556
Ce Rh Rh 92.56(4) 2_564 6_556
Ce Rh Rh 152.40(4) 6_657 6_556
Ce Rh Rh 44.459(17) 5_556 6_556
Ce Rh Rh 44.459(17) 5_566 6_556
Rh Rh Rh 142.78(3) 5_666 6_556
Rh Rh Rh 142.78(3) 5_656 6_556
Rh Rh Rh 109.56(6) 6_656 6_556
Sb Rh Sb 91.59(4) 2_565 6_556
Sb Rh Sb 91.59(4) 2 6_556
Sb Rh Sb 71.25(4) . 6_556
Sb Rh Sb 178.44(7) 6_656 6_556
Ce Rh Sb 46.46(3) . 6_556
Ce Rh Sb 115.28(3) 2_554 6_556
Ce Rh Sb 115.28(3) 2_564 6_556
Ce Rh Sb 117.79(4) 6_657 6_556
Ce Rh Sb 46.59(2) 5_556 6_556
Ce Rh Sb 46.59(2) 5_566 6_556
Rh Rh Sb 138.07(4) 5_666 6_556
Rh Rh Sb 138.07(4) 5_656 6_556
Rh Rh Sb 144.18(5) 6_656 6_556
Rh Rh Sb 34.616(15) 6_556 6_556
Sb Rh Rh 30.51(3) 2_565 1_565
Sb Rh Rh 149.49(3) 2 1_565
Sb Rh Rh 90.0 . 1_565
Sb Rh Rh 90.0 6_656 1_565
Ce Rh Rh 90.0 . 1_565
Ce Rh Rh 136.50(2) 2_554 1_565
Ce Rh Rh 43.50(2) 2_564 1_565
Ce Rh Rh 90.0 6_657 1_565
Ce Rh Rh 132.690(19) 5_556 1_565
Ce Rh Rh 47.311(19) 5_566 1_565
Rh Rh Rh 54.24(2) 5_666 1_565
Rh Rh Rh 125.76(2) 5_656 1_565
Rh Rh Rh 90.0 6_656 1_565
Rh Rh Rh 90.0 6_556 1_565
Sb Rh Rh 90.0 6_556 1_565
Sb Rh Rh 149.49(3) 2_565 1_545
Sb Rh Rh 30.51(3) 2 1_545
Sb Rh Rh 90.0 . 1_545
Sb Rh Rh 90.0 6_656 1_545
Ce Rh Rh 90.0 . 1_545
Ce Rh Rh 43.50(2) 2_554 1_545
Ce Rh Rh 136.50(2) 2_564 1_545
Ce Rh Rh 90.000(1) 6_657 1_545
Ce Rh Rh 47.311(19) 5_556 1_545
Ce Rh Rh 132.689(19) 5_566 1_545
Rh Rh Rh 125.76(2) 5_666 1_545
Rh Rh Rh 54.24(2) 5_656 1_545
Rh Rh Rh 90.0 6_656 1_545
Rh Rh Rh 90.0 6_556 1_545
Sb Rh Rh 90.0 6_556 1_545
Rh Rh Rh 180.00(6) 1_565 1_545
Sb Rh Rh 149.88(3) 2_565 2_554
Sb Rh Rh 90.26(3) 2 2_554
Sb Rh Rh 30.668(9) . 2_554
Sb Rh Rh 98.91(5) 6_656 2_554
Ce Rh Rh 119.47(4) . 2_554
Ce Rh Rh 41.93(2) 2_554 2_554
Ce Rh Rh 88.88(3) 2_564 2_554
Ce Rh Rh 146.42(3) 6_657 2_554
Ce Rh Rh 46.98(3) 5_556 2_554
Ce Rh Rh 89.71(3) 5_566 2_554
Rh Rh Rh 134.35(6) 5_666 2_554
Rh Rh Rh 96.63(4) 5_656 2_554
Rh Rh Rh 69.40(4) 6_656 2_554
Rh Rh Rh 51.08(4) 6_556 2_554
Sb Rh Rh 79.74(4) 6_556 2_554
Rh Rh Rh 119.960(6) 1_565 2_554
Rh Rh Rh 60.041(6) 1_545 2_554
Sb Rh Rh 90.26(3) 2_565 2_564
Sb Rh Rh 149.88(3) 2 2_564
Sb Rh Rh 30.668(9) . 2_564
Sb Rh Rh 98.91(5) 6_656 2_564
Ce Rh Rh 119.47(4) . 2_564
Ce Rh Rh 88.88(3) 2_554 2_564
Ce Rh Rh 41.93(2) 2_564 2_564
Ce Rh Rh 146.42(3) 6_657 2_564
Ce Rh Rh 89.71(3) 5_556 2_564
Ce Rh Rh 46.98(3) 5_566 2_564
Rh Rh Rh 96.63(4) 5_666 2_564
Rh Rh Rh 134.35(6) 5_656 2_564
Rh Rh Rh 69.40(4) 6_656 2_564
Rh Rh Rh 51.08(4) 6_556 2_564
Sb Rh Rh 79.74(4) 6_556 2_564
Rh Rh Rh 60.041(6) 1_565 2_564
Rh Rh Rh 119.960(6) 1_545 2_564
Rh Rh Rh 59.919(13) 2_554 2_564
Sb Rh Rh 30.97(3) 2_565 2_565
Sb Rh Rh 90.18(3) 2 2_565
Sb Rh Rh 139.01(4) . 2_565
Sb Rh Rh 100.56(5) 6_656 2_565
Ce Rh Rh 43.32(2) . 2_565
Ce Rh Rh 152.92(4) 2_554 2_565
Ce Rh Rh 99.55(3) 2_564 2_565
Ce Rh Rh 47.265(18) 6_657 2_565
Ce Rh Rh 116.79(5) 5_556 2_565
Ce Rh Rh 76.91(3) 5_566 2_565
Rh Rh Rh 63.35(3) 5_666 2_565
Rh Rh Rh 97.76(4) 5_656 2_565
Rh Rh Rh 128.92(4) 6_656 2_565
Rh Rh Rh 110.60(4) 6_556 2_565
Sb Rh Rh 80.79(4) 6_556 2_565
Rh Rh Rh 60.041(6) 1_565 2_565
Rh Rh Rh 119.959(7) 1_545 2_565
Rh Rh Rh 160.53(6) 2_554 2_565
Rh Rh Rh 116.36(2) 2_564 2_565
Sb Rh Rh 90.18(3) 2_565 2
Sb Rh Rh 30.97(3) 2 2
Sb Rh Rh 139.01(4) . 2
Sb Rh Rh 100.56(5) 6_656 2
Ce Rh Rh 43.32(2) . 2
Ce Rh Rh 99.55(3) 2_554 2
Ce Rh Rh 152.92(4) 2_564 2
Ce Rh Rh 47.265(18) 6_657 2
Ce Rh Rh 76.91(3) 5_556 2
Ce Rh Rh 116.79(5) 5_566 2
Rh Rh Rh 97.76(4) 5_666 2
Rh Rh Rh 63.35(3) 5_656 2
Rh Rh Rh 128.92(4) 6_656 2
Rh Rh Rh 110.60(4) 6_556 2
Sb Rh Rh 80.79(4) 6_556 2
Rh Rh Rh 119.959(6) 1_565 2
Rh Rh Rh 60.041(6) 1_545 2
Rh Rh Rh 116.36(2) 2_554 2
Rh Rh Rh 160.53(6) 2_564 2
Rh Rh Rh 59.918(13) 2_565 2
Sb Rh Ce 118.44(3) 2_565 6_656
Sb Rh Ce 118.44(3) 2 6_656
Sb Rh Ce 35.88(3) . 6_656
Sb Rh Ce 71.30(4) 6_656 6_656
Ce Rh Ce 153.59(4) . 6_656
Ce Rh Ce 50.08(2) 2_554 6_656
Ce Rh Ce 50.08(2) 2_564 6_656
Ce Rh Ce 135.08(4) 6_657 6_656
Ce Rh Ce 87.31(3) 5_556 6_656
Ce Rh Ce 87.31(3) 5_566 6_656
Rh Rh Ce 95.19(4) 5_666 6_656
Rh Rh Ce 95.19(4) 5_656 6_656
Rh Rh Ce 37.04(3) 6_656 6_656
Rh Rh Ce 72.52(4) 6_556 6_656
Sb Rh Ce 107.13(3) 6_556 6_656
Rh Rh Ce 90.0 1_565 6_656
Rh Rh Ce 90.000(1) 1_545 6_656
Rh Rh Ce 40.729(16) 2_554 6_656
Rh Rh Ce 40.729(16) 2_564 6_656
Rh Rh Ce 149.412(13) 2_565 6_656
Rh Rh Ce 149.412(13) 2 6_656
Sb Rh Rh 105.85(5) 2_565 5_556
Sb Rh Rh 60.69(3) 2 5_556
Sb Rh Rh 88.33(4) . 5_556
Sb Rh Rh 149.86(3) 6_656 5_556
Ce Rh Rh 38.75(2) . 5_556
Ce Rh Rh 100.71(2) 2_554 5_556
Ce Rh Rh 145.90(5) 2_564 5_556
Ce Rh Rh 99.77(4) 6_657 5_556
Ce Rh Rh 34.736(18) 5_556 5_556
Ce Rh Rh 77.20(3) 5_566 5_556
Rh Rh Rh 144.36(6) 5_666 5_556
Rh Rh Rh 107.18(3) 5_656 5_556
Rh Rh Rh 148.01(4) 6_656 5_556
Rh Rh Rh 56.069(13) 6_556 5_556
Sb Rh Rh 30.903(17) 6_556 5_556
Rh Rh Rh 116.273(14) 1_565 5_556
Rh Rh Rh 63.726(13) 1_545 5_556
Rh Rh Rh 81.20(4) 2_554 5_556
Rh Rh Rh 106.80(5) 2_564 5_556
Rh Rh Rh 82.06(4) 2_565 5_556
Rh Rh Rh 54.53(3) 2 5_556
Ce Rh Rh 120.11(4) 6_656 5_556
Sb Rh Rh 60.69(3) 2_565 5_566
Sb Rh Rh 105.85(5) 2 5_566
Sb Rh Rh 88.33(4) . 5_566
Sb Rh Rh 149.86(3) 6_656 5_566
Ce Rh Rh 38.75(2) . 5_566
Ce Rh Rh 145.90(5) 2_554 5_566
Ce Rh Rh 100.71(2) 2_564 5_566
Ce Rh Rh 99.77(4) 6_657 5_566
Ce Rh Rh 77.20(3) 5_556 5_566
Ce Rh Rh 34.736(19) 5_566 5_566
Rh Rh Rh 107.18(3) 5_666 5_566
Rh Rh Rh 144.36(6) 5_656 5_566
Rh Rh Rh 148.01(4) 6_656 5_566
Rh Rh Rh 56.069(13) 6_556 5_566
Sb Rh Rh 30.903(17) 6_556 5_566
Rh Rh Rh 63.726(13) 1_565 5_566
Rh Rh Rh 116.273(14) 1_545 5_566
Rh Rh Rh 106.80(5) 2_554 5_566
Rh Rh Rh 81.20(4) 2_564 5_566
Rh Rh Rh 54.53(3) 2_565 5_566
Rh Rh Rh 82.06(4) 2 5_566
Ce Rh Rh 120.11(4) 6_656 5_566
Rh Rh Rh 52.55(3) 5_556 5_566
Sb Rh Sb 172.11(4) 2_565 1_545
Sb Rh Sb 60.236(18) 2 1_545
Sb Rh Sb 59.650(14) . 1_545
Sb Rh Sb 98.58(3) 6_656 1_545
Ce Rh Sb 103.59(2) . 1_545
Ce Rh Sb 35.42(2) 2_554 1_545
Ce Rh Sb 115.91(3) 2_564 1_545
Ce Rh Sb 119.934(15) 6_657 1_545
Ce Rh Sb 34.761(19) 5_556 1_545
Ce Rh Sb 110.41(3) 5_566 1_545
Rh Rh Sb 141.27(4) 5_666 1_545
Rh Rh Sb 76.79(2) 5_656 1_545
Rh Rh Sb 81.47(2) 6_656 1_545
Rh Rh Sb 66.08(2) 6_556 1_545
Sb Rh Sb 80.655(19) 6_556 1_545
Rh Rh Sb 149.650(14) 1_565 1_545
Rh Rh Sb 30.351(14) 1_545 1_545
Rh Rh Sb 30.053(13) 2_554 1_545
Rh Rh Sb 89.790(18) 2_564 1_545
Rh Rh Sb 144.33(3) 2_565 1_545
Rh Rh Sb 87.161(18) 2 1_545
Ce Rh Sb 65.831(15) 6_656 1_545
Rh Rh Sb 66.628(19) 5_556 1_545
Rh Rh Sb 111.55(3) 5_566 1_545
Sb Rh Sb 60.236(18) 2_565 1_565
Sb Rh Sb 172.11(4) 2 1_565
Sb Rh Sb 59.650(14) . 1_565
Sb Rh Sb 98.58(3) 6_656 1_565
Ce Rh Sb 103.59(2) . 1_565
Ce Rh Sb 115.91(3) 2_554 1_565
Ce Rh Sb 35.42(2) 2_564 1_565
Ce Rh Sb 119.934(15) 6_657 1_565
Ce Rh Sb 110.41(3) 5_556 1_565
Ce Rh Sb 34.761(19) 5_566 1_565
Rh Rh Sb 76.79(2) 5_666 1_565
Rh Rh Sb 141.27(4) 5_656 1_565
Rh Rh Sb 81.47(2) 6_656 1_565
Rh Rh Sb 66.08(2) 6_556 1_565
Sb Rh Sb 80.655(19) 6_556 1_565
Rh Rh Sb 30.351(14) 1_565 1_565
Rh Rh Sb 149.650(14) 1_545 1_565
Rh Rh Sb 89.790(18) 2_554 1_565
Rh Rh Sb 30.053(13) 2_564 1_565
Rh Rh Sb 87.161(18) 2_565 1_565
Rh Rh Sb 144.33(3) 2 1_565
Ce Rh Sb 65.831(15) 6_656 1_565
Rh Rh Sb 111.55(3) 5_556 1_565
Rh Rh Sb 66.628(19) 5_566 1_565
Sb Rh Sb 119.30(3) 1_545 1_565
Sb Rh Sb 60.18(3) 2_565 1_556
Sb Rh Sb 60.18(3) 2 1_556
Sb Rh Sb 152.81(5) . 1_556
Sb Rh Sb 100.01(4) 6_656 1_556
Ce Rh Sb 35.10(2) . 1_556
Ce Rh Sb 126.64(3) 2_554 1_556
Ce Rh Sb 126.64(3) 2_564 1_556
Ce Rh Sb 36.23(2) 6_657 1_556
Ce Rh Sb 99.05(3) 5_556 1_556
Ce Rh Sb 99.05(3) 5_566 1_556
Rh Rh Sb 77.80(4) 5_666 1_556
Rh Rh Sb 77.80(4) 5_656 1_556
Rh Rh Sb 134.27(3) 6_656 1_556
Rh Rh Sb 116.17(3) 6_556 1_556
Sb Rh Sb 81.56(3) 6_556 1_556
Rh Rh Sb 90.0 1_565 1_556
Rh Rh Sb 90.000(1) 1_545 1_556
Rh Rh Sb 144.35(2) 2_554 1_556
Rh Rh Sb 144.35(2) 2_564 1_556
Rh Rh Sb 30.033(6) 2_565 1_556
Rh Rh Sb 30.033(6) 2 1_556
Ce Rh Sb 171.31(3) 6_656 1_556
Rh Rh Sb 67.44(3) 5_556 1_556
Rh Rh Sb 67.44(3) 5_566 1_556
Sb Rh Sb 116.709(16) 1_545 1_556
Sb Rh Sb 116.709(16) 1_565 1_556
Sb Rh Sb 42.33(3) 2_565 6_666
Sb Rh Sb 136.44(4) 2 6_666
Sb Rh Sb 98.96(3) . 6_666
Sb Rh Sb 58.172(14) 6_656 6_666
Ce Rh Sb 111.94(2) . 6_666
Ce Rh Sb 112.55(4) 2_554 6_666
Ce Rh Sb 31.880(19) 2_564 6_666
Ce Rh Sb 76.52(2) 6_657 6_666
Ce Rh Sb 159.16(4) 5_556 6_666
Ce Rh Sb 77.43(2) 5_566 6_666
Rh Rh Sb 27.865(16) 5_666 6_666
Rh Rh Sb 96.26(4) 5_656 6_666
Rh Rh Sb 64.160(13) 6_656 6_666
Rh Rh Sb 115.19(3) 6_556 6_666
Sb Rh Sb 121.815(14) 6_556 6_666
Rh Rh Sb 31.828(14) 1_565 6_666
Rh Rh Sb 148.172(14) 1_545 6_666
Rh Rh Sb 120.40(3) 2_554 6_666
Rh Rh Sb 69.96(3) 2_564 6_666
Rh Rh Sb 70.88(3) 2_565 6_666
Rh Rh Sb 121.40(3) 2 6_666
Ce Rh Sb 80.27(2) 6_656 6_666
Rh Rh Sb 146.32(3) 5_556 6_666
Rh Rh Sb 94.588(15) 5_566 6_666
Sb Rh Sb 144.28(3) 1_545 6_666
Sb Rh Sb 49.120(16) 1_565 6_666
Sb Rh Sb 95.26(2) 1_556 6_666
Sb Rh Sb 136.44(4) 2_565 6_646
Sb Rh Sb 42.33(3) 2 6_646
Sb Rh Sb 98.96(2) . 6_646
Sb Rh Sb 58.172(14) 6_656 6_646
Ce Rh Sb 111.94(2) . 6_646
Ce Rh Sb 31.880(19) 2_554 6_646
Ce Rh Sb 112.55(4) 2_564 6_646
Ce Rh Sb 76.52(2) 6_657 6_646
Ce Rh Sb 77.43(2) 5_556 6_646
Ce Rh Sb 159.16(4) 5_566 6_646
Rh Rh Sb 96.26(4) 5_666 6_646
Rh Rh Sb 27.865(16) 5_656 6_646
Rh Rh Sb 64.160(13) 6_656 6_646
Rh Rh Sb 115.19(3) 6_556 6_646
Sb Rh Sb 121.815(15) 6_556 6_646
Rh Rh Sb 148.172(14) 1_565 6_646
Rh Rh Sb 31.828(15) 1_545 6_646
Rh Rh Sb 69.96(3) 2_554 6_646
Rh Rh Sb 120.40(3) 2_564 6_646
Rh Rh Sb 121.40(3) 2_565 6_646
Rh Rh Sb 70.88(3) 2 6_646
Ce Rh Sb 80.27(2) 6_656 6_646
Rh Rh Sb 94.588(15) 5_556 6_646
Rh Rh Sb 146.32(3) 5_566 6_646
Sb Rh Sb 49.120(16) 1_545 6_646
Sb Rh Sb 144.28(3) 1_565 6_646
Sb Rh Sb 95.26(2) 1_556 6_646
Sb Rh Sb 116.34(3) 6_666 6_646
Sb Rh Ce 24.57(3) 2_565 1_565
Sb Rh Ce 121.41(4) 2 1_565
Sb Rh Ce 105.02(2) . 1_565
Sb Rh Ce 113.26(2) 6_656 1_565
Ce Rh Ce 56.126(14) . 1_565
Ce Rh Ce 169.84(3) 2_554 1_565
Ce Rh Ce 77.282(18) 2_564 1_565
Ce Rh Ce 79.722(18) 6_657 1_565
Ce Rh Ce 113.86(3) 5_556 1_565
Ce Rh Ce 43.83(2) 5_566 1_565
Rh Rh Ce 70.70(2) 5_666 1_565
Rh Rh Ce 129.79(4) 5_656 1_565
Rh Rh Ce 123.216(12) 6_656 1_565
Rh Rh Ce 85.039(15) 6_556 1_565
Sb Rh Ce 67.421(16) 6_556 1_565
Rh Rh Ce 33.873(14) 1_565 1_565
Rh Rh Ce 146.126(14) 1_545 1_565
Rh Rh Ce 133.54(3) 2_554 1_565
Rh Rh Ce 81.93(2) 2_564 1_565
Rh Rh Ce 34.905(19) 2_565 1_565
Rh Rh Ce 90.52(2) 2 1_565
Ce Rh Ce 119.947(16) 6_656 1_565
Rh Rh Ce 86.15(3) 5_556 1_565
Rh Rh Ce 36.660(11) 5_566 1_565
Sb Rh Ce 147.94(3) 1_545 1_565
Sb Rh Ce 54.161(16) 1_565 1_565
Sb Rh Ce 62.871(16) 1_556 1_565
Sb Rh Ce 60.185(16) 6_666 1_565
Sb Rh Ce 156.02(3) 6_646 1_565
Rh Sb Rh 118.98(5) 2_554 2_564
Rh Sb Rh 118.36(3) 2_554 .
Rh Sb Rh 118.36(3) 2_564 .
Rh Sb Rh 90.80(4) 2_554 6_556
Rh Sb Rh 90.80(4) 2_564 6_556
Rh Sb Rh 109.10(5) . 6_556
Rh Sb Ce 153.17(5) 2_554 5_566
Rh Sb Ce 69.64(3) 2_564 5_566
Rh Sb Ce 69.75(3) . 5_566
Rh Sb Ce 62.91(3) 6_556 5_566
Rh Sb Ce 69.64(3) 2_554 5_556
Rh Sb Ce 153.17(5) 2_564 5_556
Rh Sb Ce 69.75(3) . 5_556
Rh Sb Ce 62.91(3) 6_556 5_556
Ce Sb Ce 92.07(4) 5_566 5_556
Rh Sb Ce 68.55(3) 2_554 6_656
Rh Sb Ce 68.55(3) 2_564 6_656
Rh Sb Ce 115.41(4) . 6_656
Rh Sb Ce 135.49(5) 6_556 6_656
Ce Sb Ce 133.795(18) 5_566 6_656
Ce Sb Ce 133.795(18) 5_556 6_656
Rh Sb Ce 135.81(5) 2_554 2_564
Rh Sb Ce 61.16(3) 2_564 2_564
Rh Sb Ce 62.86(3) . 2_564
Rh Sb Ce 132.32(3) 6_556 2_564
Ce Sb Ce 71.022(16) 5_566 2_564
Ce Sb Ce 132.59(4) 5_556 2_564
Ce Sb Ce 72.23(3) 6_656 2_564
Rh Sb Ce 61.16(3) 2_554 2_554
Rh Sb Ce 135.81(5) 2_564 2_554
Rh Sb Ce 62.86(3) . 2_554
Rh Sb Ce 132.32(3) 6_556 2_554
Ce Sb Ce 132.59(4) 5_566 2_554
Ce Sb Ce 71.022(16) 5_556 2_554
Ce Sb Ce 72.23(3) 6_656 2_554
Ce Sb Ce 88.22(3) 2_564 2_554
Rh Sb Ce 62.80(3) 2_554 1_554
Rh Sb Ce 62.80(3) 2_564 1_554
Rh Sb Ce 174.87(4) . 1_554
Rh Sb Ce 65.77(4) 6_556 1_554
Ce Sb Ce 106.92(3) 5_566 1_554
Ce Sb Ce 106.92(3) 5_556 1_554
Ce Sb Ce 69.72(2) 6_656 1_554
Ce Sb Ce 120.26(3) 2_564 1_554
Ce Sb Ce 120.26(3) 2_554 1_554
Rh Sb Sb 47.35(3) 2_554 5
Rh Sb Sb 110.09(5) 2_564 5
Rh Sb Sb 124.57(4) . 5
Rh Sb Sb 43.45(2) 6_556 5
Ce Sb Sb 106.19(4) 5_566 5
Ce Sb Sb 54.96(2) 5_556 5
Ce Sb Sb 105.85(4) 6_656 5
Ce Sb Sb 171.23(4) 2_564 5
Ce Sb Sb 99.408(16) 2_554 5
Ce Sb Sb 51.96(3) 1_554 5
Rh Sb Sb 110.09(5) 2_554 5_565
Rh Sb Sb 47.35(3) 2_564 5_565
Rh Sb Sb 124.57(4) . 5_565
Rh Sb Sb 43.45(2) 6_556 5_565
Ce Sb Sb 54.96(2) 5_566 5_565
Ce Sb Sb 106.19(4) 5_556 5_565
Ce Sb Sb 105.85(4) 6_656 5_565
Ce Sb Sb 99.408(16) 2_564 5_565
Ce Sb Sb 171.23(4) 2_554 5_565
Ce Sb Sb 51.96(3) 1_554 5_565
Sb Sb Sb 72.67(4) 5 5_565
Rh Sb Sb 107.68(3) 2_554 6_556
Rh Sb Sb 107.68(3) 2_564 6_556
Rh Sb Sb 73.92(4) . 6_556
Rh Sb Sb 35.18(3) 6_556 6_556
Ce Sb Sb 47.62(2) 5_566 6_556
Ce Sb Sb 47.62(2) 5_556 6_556
Ce Sb Sb 170.67(4) 6_656 6_556
Ce Sb Sb 113.98(3) 2_564 6_556
Ce Sb Sb 113.98(3) 2_554 6_556
Ce Sb Sb 100.95(3) 1_554 6_556
Sb Sb Sb 66.899(19) 5 6_556
Sb Sb Sb 66.899(19) 5_565 6_556
Rh Sb Sb 105.47(3) 2_554 6_656
Rh Sb Sb 105.47(3) 2_564 6_656
Rh Sb Sb 37.64(4) . 6_656
Rh Sb Sb 146.74(6) 6_556 6_656
Ce Sb Sb 95.36(3) 5_566 6_656
Ce Sb Sb 95.36(3) 5_556 6_656
Ce Sb Sb 77.77(2) 6_656 6_656
Ce Sb Sb 45.586(16) 2_564 6_656
Ce Sb Sb 45.586(15) 2_554 6_656
Ce Sb Sb 147.48(4) 1_554 6_656
Sb Sb Sb 142.99(2) 5 6_656
Sb Sb Sb 142.99(2) 5_565 6_656
Sb Sb Sb 111.56(5) 6_556 6_656
Rh Sb Rh 88.41(4) 2_554 6_656
Rh Sb Rh 88.41(4) 2_564 6_656
Rh Sb Rh 72.46(4) . 6_656
Rh Sb Rh 178.44(7) 6_556 6_656
Ce Sb Rh 118.00(3) 5_566 6_656
Ce Sb Rh 118.00(3) 5_556 6_656
Ce Sb Rh 42.94(2) 6_656 6_656
Ce Sb Rh 48.228(19) 2_564 6_656
Ce Sb Rh 48.228(19) 2_554 6_656
Ce Sb Rh 112.66(4) 1_554 6_656
Sb Sb Rh 135.74(3) 5 6_656
Sb Sb Rh 135.74(3) 5_565 6_656
Sb Sb Rh 146.39(5) 6_556 6_656
Sb Sb Rh 34.823(17) 6_656 6_656
Rh Sb Sb 149.49(3) 2_554 1_565
Rh Sb Sb 30.51(3) 2_564 1_565
Rh Sb Sb 90.0 . 1_565
Rh Sb Sb 90.0 6_556 1_565
Ce Sb Sb 43.965(19) 5_566 1_565
Ce Sb Sb 136.035(19) 5_556 1_565
Ce Sb Sb 90.0 6_656 1_565
Ce Sb Sb 45.890(17) 2_564 1_565
Ce Sb Sb 134.110(17) 2_554 1_565
Ce Sb Sb 90.0 1_554 1_565
Sb Sb Sb 126.337(18) 5 1_565
Sb Sb Sb 53.663(18) 5_565 1_565
Sb Sb Sb 90.0 6_556 1_565
Sb Sb Sb 90.0 6_656 1_565
Rh Sb Sb 90.0 6_656 1_565
Rh Sb Sb 30.51(3) 2_554 1_545
Rh Sb Sb 149.49(3) 2_564 1_545
Rh Sb Sb 90.0 . 1_545
Rh Sb Sb 90.0 6_556 1_545
Ce Sb Sb 136.035(19) 5_566 1_545
Ce Sb Sb 43.965(19) 5_556 1_545
Ce Sb Sb 90.0 6_656 1_545
Ce Sb Sb 134.110(17) 2_564 1_545
Ce Sb Sb 45.890(17) 2_554 1_545
Ce Sb Sb 90.0 1_554 1_545
Sb Sb Sb 53.663(18) 5 1_545
Sb Sb Sb 126.337(18) 5_565 1_545
Sb Sb Sb 90.0 6_556 1_545
Sb Sb Sb 90.0 6_656 1_545
Rh Sb Sb 90.0 6_656 1_545
Sb Sb Sb 180.00(5) 1_565 1_545
Rh Sb Sb 148.52(3) 2_554 2_565
Rh Sb Sb 89.79(3) 2_564 2_565
Rh Sb Sb 30.215(8) . 2_565
Rh Sb Sb 102.02(4) 6_556 2_565
Ce Sb Sb 45.23(2) 5_566 2_565
Ce Sb Sb 90.64(2) 5_556 2_565
Ce Sb Sb 116.23(3) 6_656 2_565
Ce Sb Sb 45.86(2) 2_564 2_565
Ce Sb Sb 89.74(3) 2_554 2_565
Ce Sb Sb 148.610(16) 1_554 2_565
Sb Sb Sb 137.71(4) 5 2_565
Sb Sb Sb 98.67(3) 5_565 2_565
Sb Sb Sb 71.64(3) 6_556 2_565
Sb Sb Sb 50.50(3) 6_656 2_565
Rh Sb Sb 79.33(3) 6_656 2_565
Sb Sb Sb 60.196(6) 1_565 2_565
Sb Sb Sb 119.804(6) 1_545 2_565
Rh Sb Sb 30.51(3) 2_554 2_554
Rh Sb Sb 89.71(3) 2_564 2_554
Rh Sb Sb 138.01(3) . 2_554
Rh Sb Sb 100.37(4) 6_556 2_554
Ce Sb Sb 152.19(3) 5_566 2_554
Ce Sb Sb 99.73(2) 5_556 2_554
Ce Sb Sb 43.664(19) 6_656 2_554
Ce Sb Sb 115.89(4) 2_564 2_554
Ce Sb Sb 75.21(3) 2_554 2_554
Ce Sb Sb 45.552(15) 1_554 2_554
Sb Sb Sb 62.60(3) 5 2_554
Sb Sb Sb 97.41(3) 5_565 2_554
Sb Sb Sb 129.50(3) 6_556 2_554
Sb Sb Sb 108.36(3) 6_656 2_554
Rh Sb Sb 78.28(3) 6_656 2_554
Sb Sb Sb 119.804(6) 1_565 2_554
Sb Sb Sb 60.196(6) 1_545 2_554
Sb Sb Sb 157.61(4) 2_565 2_554
Rh Sb Sb 89.79(3) 2_554 2
Rh Sb Sb 148.52(3) 2_564 2
Rh Sb Sb 30.215(8) . 2
Rh Sb Sb 102.02(4) 6_556 2
Ce Sb Sb 90.64(2) 5_566 2
Ce Sb Sb 45.23(2) 5_556 2
Ce Sb Sb 116.23(3) 6_656 2
Ce Sb Sb 89.74(3) 2_564 2
Ce Sb Sb 45.86(2) 2_554 2
Ce Sb Sb 148.610(16) 1_554 2
Sb Sb Sb 98.67(3) 5 2
Sb Sb Sb 137.71(4) 5_565 2
Sb Sb Sb 71.64(3) 6_556 2
Sb Sb Sb 50.50(3) 6_656 2
Rh Sb Sb 79.33(3) 6_656 2
Sb Sb Sb 119.804(6) 1_565 2
Sb Sb Sb 60.196(6) 1_545 2
Sb Sb Sb 59.609(12) 2_565 2
Sb Sb Sb 115.500(18) 2_554 2
Rh Sb Sb 89.71(3) 2_554 2_564
Rh Sb Sb 30.51(3) 2_564 2_564
Rh Sb Sb 138.01(3) . 2_564
Rh Sb Sb 100.37(4) 6_556 2_564
Ce Sb Sb 99.73(2) 5_566 2_564
Ce Sb Sb 152.19(3) 5_556 2_564
Ce Sb Sb 43.664(19) 6_656 2_564
Ce Sb Sb 75.21(3) 2_564 2_564
Ce Sb Sb 115.89(4) 2_554 2_564
Ce Sb Sb 45.552(15) 1_554 2_564
Sb Sb Sb 97.41(3) 5 2_564
Sb Sb Sb 62.60(3) 5_565 2_564
Sb Sb Sb 129.50(3) 6_556 2_564
Sb Sb Sb 108.36(3) 6_656 2_564
Rh Sb Sb 78.28(3) 6_656 2_564
Sb Sb Sb 60.196(6) 1_565 2_564
Sb Sb Sb 119.804(6) 1_545 2_564
Sb Sb Sb 115.500(18) 2_565 2_564
Sb Sb Sb 59.609(12) 2_554 2_564
Sb Sb Sb 157.61(4) 2 2_564
Rh Sb Ce 119.67(3) 2_554 .
Rh Sb Ce 119.67(3) 2_564 .
Rh Sb Ce 33.50(3) . .
Rh Sb Ce 75.60(4) 6_556 .
Ce Sb Ce 51.62(2) 5_566 .
Ce Sb Ce 51.62(2) 5_556 .
Ce Sb Ce 148.91(3) 6_656 .
Ce Sb Ce 85.74(3) 2_564 .
Ce Sb Ce 85.74(3) 2_554 .
Ce Sb Ce 141.37(3) 1_554 .
Sb Sb Ce 99.06(3) 5 .
Sb Sb Ce 99.06(3) 5_565 .
Sb Sb Ce 40.42(2) 6_556 .
Sb Sb Ce 71.15(3) 6_656 .
Rh Sb Ce 105.97(3) 6_656 .
Sb Sb Ce 90.0 1_565 .
Sb Sb Ce 90.0 1_545 .
Sb Sb Ce 40.176(12) 2_565 .
Sb Sb Ce 150.106(7) 2_554 .
Sb Sb Ce 40.176(12) 2 .
Sb Sb Ce 150.106(7) 2_564 .
Rh Sb Sb 102.67(4) 2_554 5_665
Rh Sb Sb 58.33(3) 2_564 5_665
Rh Sb Sb 88.95(4) . 5_665
Rh Sb Sb 149.10(3) 6_556 5_665
Ce Sb Sb 103.019(19) 5_566 5_665
Ce Sb Sb 147.91(4) 5_556 5_665
Ce Sb Sb 36.237(16) 6_656 5_665
Ce Sb Sb 35.997(17) 2_564 5_665
Ce Sb Sb 78.02(3) 2_554 5_665
Ce Sb Sb 95.67(3) 1_554 5_665
Sb Sb Sb 141.44(5) 5 5_665
Sb Sb Sb 105.66(3) 5_565 5_665
Sb Sb Sb 149.47(3) 6_556 5_665
Sb Sb Sb 55.585(10) 6_656 5_665
Rh Sb Sb 30.084(14) 6_656 5_665
Sb Sb Sb 64.403(10) 1_565 5_665
Sb Sb Sb 115.597(10) 1_545 5_665
Sb Sb Sb 80.82(3) 2_565 5_665
Sb Sb Sb 79.90(3) 2_554 5_665
Sb Sb Sb 105.66(4) 2 5_665
Sb Sb Sb 52.78(2) 2_564 5_665
Ce Sb Sb 118.84(3) . 5_665
Rh Sb Sb 58.33(3) 2_554 5_655
Rh Sb Sb 102.67(4) 2_564 5_655
Rh Sb Sb 88.95(4) . 5_655
Rh Sb Sb 149.10(3) 6_556 5_655
Ce Sb Sb 147.91(4) 5_566 5_655
Ce Sb Sb 103.019(19) 5_556 5_655
Ce Sb Sb 36.236(16) 6_656 5_655
Ce Sb Sb 78.02(3) 2_564 5_655
Ce Sb Sb 35.997(17) 2_554 5_655
Ce Sb Sb 95.67(3) 1_554 5_655
Sb Sb Sb 105.66(3) 5 5_655
Sb Sb Sb 141.44(5) 5_565 5_655
Sb Sb Sb 149.47(3) 6_556 5_655
Sb Sb Sb 55.585(11) 6_656 5_655
Rh Sb Sb 30.084(14) 6_656 5_655
Sb Sb Sb 115.597(10) 1_565 5_655
Sb Sb Sb 64.403(10) 1_545 5_655
Sb Sb Sb 105.66(4) 2_565 5_655
Sb Sb Sb 52.78(2) 2_554 5_655
Sb Sb Sb 80.82(3) 2 5_655
Sb Sb Sb 79.90(3) 2_564 5_655
Ce Sb Sb 118.84(3) . 5_655
Sb Sb Sb 51.19(2) 5_665 5_655
Rh Sb Rh 169.57(3) 2_554 1_565
Rh Sb Rh 59.770(18) 2_564 1_565
Rh Sb Rh 59.649(14) . 1_565
Rh Sb Rh 99.52(2) 6_556 1_565
Ce Sb Rh 37.25(2) 5_566 1_565
Ce Sb Rh 116.50(3) 5_556 1_565
Ce Sb Rh 102.522(19) 6_656 1_565
Ce Sb Rh 33.79(2) 2_564 1_565
Ce Sb Rh 111.73(3) 2_554 1_565
Ce Sb Rh 120.217(15) 1_554 1_565
Sb Sb Rh 142.94(3) 5 1_565
Sb Sb Rh 77.02(2) 5_565 1_565
Sb Sb Rh 81.96(2) 6_556 1_565
Sb Sb Rh 66.415(18) 6_656 1_565
Rh Sb Rh 81.24(2) 6_656 1_565
Sb Sb Rh 30.351(14) 1_565 1_565
Sb Sb Rh 149.649(14) 1_545 1_565
Sb Sb Rh 30.053(13) 2_565 1_565
Sb Sb Rh 143.56(2) 2_554 1_565
Sb Sb Rh 89.557(18) 2 1_565
Sb Sb Rh 86.941(17) 2_564 1_565
Ce Sb Rh 65.081(15) . 1_565
Sb Sb Rh 67.537(19) 5_665 1_565
Sb Sb Rh 111.32(3) 5_655 1_565
Rh Sb Rh 59.770(18) 2_554 1_545
Rh Sb Rh 169.57(3) 2_564 1_545
Rh Sb Rh 59.649(14) . 1_545
Rh Sb Rh 99.52(2) 6_556 1_545
Ce Sb Rh 116.50(3) 5_566 1_545
Ce Sb Rh 37.25(2) 5_556 1_545
Ce Sb Rh 102.522(19) 6_656 1_545
Ce Sb Rh 111.73(3) 2_564 1_545
Ce Sb Rh 33.79(2) 2_554 1_545
Ce Sb Rh 120.217(14) 1_554 1_545
Sb Sb Rh 77.02(2) 5 1_545
Sb Sb Rh 142.94(3) 5_565 1_545
Sb Sb Rh 81.96(2) 6_556 1_545
Sb Sb Rh 66.415(18) 6_656 1_545
Rh Sb Rh 81.24(2) 6_656 1_545
Sb Sb Rh 149.649(14) 1_565 1_545
Sb Sb Rh 30.351(14) 1_545 1_545
Sb Sb Rh 89.557(18) 2_565 1_545
Sb Sb Rh 86.941(17) 2_554 1_545
Sb Sb Rh 30.053(13) 2 1_545
Sb Sb Rh 143.56(2) 2_564 1_545
Ce Sb Rh 65.081(15) . 1_545
Sb Sb Rh 111.32(2) 5_665 1_545
Sb Sb Rh 67.537(19) 5_655 1_545
Rh Sb Rh 119.30(3) 1_565 1_545
Rh Sb Rh 59.71(3) 2_554 1_554
Rh Sb Rh 59.71(3) 2_564 1_554
Rh Sb Rh 152.81(5) . 1_554
Rh Sb Rh 98.09(4) 6_556 1_554
Ce Sb Rh 125.65(2) 5_566 1_554
Ce Sb Rh 125.65(2) 5_556 1_554
Ce Sb Rh 37.40(2) 6_656 1_554
Ce Sb Rh 98.77(3) 2_564 1_554
Ce Sb Rh 98.77(3) 2_554 1_554
Ce Sb Rh 32.31(2) 1_554 1_554
Sb Sb Rh 75.91(3) 5 1_554
Sb Sb Rh 75.91(3) 5_565 1_554
Sb Sb Rh 133.26(3) 6_556 1_554
Sb Sb Rh 115.17(3) 6_656 1_554
Rh Sb Rh 80.35(3) 6_656 1_554
Sb Sb Rh 90.0 1_565 1_554
Sb Sb Rh 90.0 1_545 1_554
Sb Sb Rh 143.580(19) 2_565 1_554
Sb Sb Rh 30.033(6) 2_554 1_554
Sb Sb Rh 143.580(18) 2 1_554
Sb Sb Rh 30.033(6) 2_564 1_554
Ce Sb Rh 173.68(2) . 1_554
Sb Sb Rh 66.69(2) 5_665 1_554
Sb Sb Rh 66.69(2) 5_655 1_554
Rh Sb Rh 116.710(16) 1_565 1_554
Rh Sb Rh 116.710(16) 1_545 1_554
Rh Sb Rh 43.56(4) 2_554 6_546
Rh Sb Rh 137.67(3) 2_564 6_546
Rh Sb Rh 99.94(2) . 6_546
Rh Sb Rh 58.172(14) 6_556 6_546
Ce Sb Rh 111.80(3) 5_566 6_546
Ce Sb Rh 31.61(2) 5_556 6_546
Ce Sb Rh 112.09(2) 6_656 6_546
Ce Sb Rh 161.16(3) 2_564 6_546
Ce Sb Rh 76.33(2) 2_554 6_546
Ce Sb Rh 77.50(2) 1_554 6_546
Sb Sb Rh 27.586(16) 5 6_546
Sb Sb Rh 96.92(3) 5_565 6_546
Sb Sb Rh 64.465(15) 6_556 6_546
Sb Sb Rh 116.17(2) 6_656 6_546
Rh Sb Rh 121.815(14) 6_656 6_546
Sb Sb Rh 148.172(14) 1_565 6_546
Sb Sb Rh 31.828(14) 1_545 6_546
Sb Sb Rh 122.15(3) 2_565 6_546
Sb Sb Rh 70.89(2) 2_554 6_546
Sb Sb Rh 71.79(2) 2 6_546
Sb Sb Rh 121.14(2) 2_564 6_546
Ce Sb Rh 82.46(2) . 6_546
Sb Sb Rh 145.04(2) 5_665 6_546
Sb Sb Rh 94.900(16) 5_655 6_546
Rh Sb Rh 145.12(3) 1_565 6_546
Rh Sb Rh 49.760(18) 1_545 6_546
Rh Sb Rh 94.25(2) 1_554 6_546
Rh Sb Rh 137.67(3) 2_554 6_566
Rh Sb Rh 43.56(4) 2_564 6_566
Rh Sb Rh 99.94(2) . 6_566
Rh Sb Rh 58.172(15) 6_556 6_566
Ce Sb Rh 31.61(2) 5_566 6_566
Ce Sb Rh 111.80(3) 5_556 6_566
Ce Sb Rh 112.09(2) 6_656 6_566
Ce Sb Rh 76.33(2) 2_564 6_566
Ce Sb Rh 161.16(3) 2_554 6_566
Ce Sb Rh 77.50(2) 1_554 6_566
Sb Sb Rh 96.92(3) 5 6_566
Sb Sb Rh 27.586(16) 5_565 6_566
Sb Sb Rh 64.465(15) 6_556 6_566
Sb Sb Rh 116.17(2) 6_656 6_566
Rh Sb Rh 121.815(14) 6_656 6_566
Sb Sb Rh 31.828(14) 1_565 6_566
Sb Sb Rh 148.172(14) 1_545 6_566
Sb Sb Rh 71.79(2) 2_565 6_566
Sb Sb Rh 121.14(2) 2_554 6_566
Sb Sb Rh 122.15(3) 2 6_566
Sb Sb Rh 70.89(2) 2_564 6_566
Ce Sb Rh 82.46(2) . 6_566
Sb Sb Rh 94.900(16) 5_665 6_566
Sb Sb Rh 145.04(2) 5_655 6_566
Rh Sb Rh 49.760(18) 1_565 6_566
Rh Sb Rh 145.12(3) 1_545 6_566
Rh Sb Rh 94.25(2) 1_554 6_566
Rh Sb Rh 116.34(3) 6_546 6_566
Rh Sb Ce 79.13(4) 2_554 6_556
Rh Sb Ce 79.13(4) 2_564 6_556
Rh Sb Ce 132.47(4) . 6_556
Rh Sb Ce 23.37(3) 6_556 6_556
Ce Sb Ce 77.87(2) 5_566 6_556
Ce Sb Ce 77.87(2) 5_556 6_556
Ce Sb Ce 112.12(3) 6_656 6_556
Ce Sb Ce 135.807(17) 2_564 6_556
Ce Sb Ce 135.807(17) 2_554 6_556
Ce Sb Ce 42.400(18) 1_554 6_556
Sb Sb Ce 36.400(18) 5 6_556
Sb Sb Ce 36.400(18) 5_565 6_556
Sb Sb Ce 58.552(18) 6_556 6_556
Sb Sb Ce 170.12(3) 6_656 6_556
Rh Sb Ce 155.06(4) 6_656 6_556
Sb Sb Ce 90.0 1_565 6_556
Sb Sb Ce 90.0 1_545 6_556
Sb Sb Ce 121.69(3) 2_565 6_556
Sb Sb Ce 80.12(2) 2_554 6_556
Sb Sb Ce 121.69(3) 2 6_556
Sb Sb Ce 80.12(2) 2_564 6_556
Ce Sb Ce 98.97(2) . 6_556
Sb Sb Ce 132.64(3) 5_665 6_556
Sb Sb Ce 132.64(3) 5_655 6_556
Rh Sb Ce 109.950(16) 1_565 6_556
Rh Sb Ce 109.950(16) 1_545 6_556
Rh Sb Ce 74.71(2) 1_554 6_556
Rh Sb Ce 61.047(16) 6_546 6_556
Rh Sb Ce 61.047(16) 6_566 6_556

loop_
_geom_bond_atom_site_label_1
_geom_bond_atom_site_label_2
_geom_bond_distance
_geom_bond_site_symmetry_2
Ce Rh 3.1001(15) .
Ce Rh 3.1833(12) 2_565
Ce Rh 3.1833(12) 2
Ce Sb 3.2080(10) 5_566
Ce Sb 3.2080(10) 5_556
Ce Sb 3.2984(12) 6_556
Ce Sb 3.3174(10) 2_565
Ce Sb 3.3174(10) 2
Ce Sb 3.3348(14) 1_556
Ce Rh 3.3900(16) 6_557
Ce Rh 3.4055(12) 5_556
Ce Rh 3.4055(12) 5_566
Ce Ce 3.7914(6) 6_657
Ce Ce 3.7914(6) 6_557
Ce Ce 3.8995(14) 5_556
Ce Ce 3.8995(14) 5_566
Ce Ce 4.6180(9) 1_545
Ce Ce 4.6180(9) 1_565
Ce Sb 4.9718(14) .
Ce Rh 5.0838(16) 6_556
Ce Ce 5.2573(15) 5_567
Ce Ce 5.2573(15) 5_557
Ce Sb 5.5152(13) 6_656
Ce Rh 5.5620(11) 1_545
Ce Rh 5.5620(11) 1_565
Ce Rh 5.6590(16) 5_666
Ce Rh 5.6590(16) 5_656
Ce Sb 5.6750(10) 6_546
Ce Sb 5.6750(10) 6_566
Ce Sb 5.6962(11) 1_566
Rh Sb 2.6800(8) 2_565
Rh Sb 2.6800(8) 2
Rh Sb 2.7040(14) .
Rh Sb 2.8664(15) 6_656
Rh Ce 3.1833(12) 2_554
Rh Ce 3.1833(12) 2_564
Rh Ce 3.3900(16) 6_657
Rh Ce 3.4055(12) 5_556
Rh Ce 3.4055(12) 5_566
Rh Rh 3.951(2) 5_666
Rh Rh 3.951(2) 5_656
Rh Rh 4.5388(16) 6_656
Rh Rh 4.5388(16) 6_556
Rh Sb 4.5500(16) 6_556
Rh Rh 4.6180(9) 1_565
Rh Rh 4.6180(9) 1_545
Rh Rh 4.6237(6) 2_554
Rh Rh 4.6237(6) 2_564
Rh Rh 4.6237(6) 2_565
Rh Rh 4.6237(6) 2
Rh Ce 5.0837(16) 6_656
Rh Rh 5.216(2) 5_556
Rh Rh 5.216(2) 5_566
Rh Sb 5.3514(11) 1_545
Rh Sb 5.3514(11) 1_565
Rh Sb 5.3547(15) 1_556
Rh Sb 5.4353(11) 6_666
Rh Sb 5.4353(11) 6_646
Rh Ce 5.5621(11) 1_565
Sb Rh 2.6800(8) 2_554
Sb Rh 2.6800(8) 2_564
Sb Rh 2.8664(15) 6_556
Sb Ce 3.2080(10) 5_566
Sb Ce 3.2080(10) 5_556
Sb Ce 3.2984(12) 6_656
Sb Ce 3.3174(10) 2_564
Sb Ce 3.3174(10) 2_554
Sb Ce 3.3348(14) 1_554
Sb Sb 3.8968(16) 5
Sb Sb 3.8968(16) 5_565
Sb Sb 4.4841(13) 6_556
Sb Sb 4.4841(13) 6_656
Sb Rh 4.5500(16) 6_656
Sb Sb 4.6180(9) 1_565
Sb Sb 4.6180(9) 1_545
Sb Sb 4.6455(5) 2_565
Sb Sb 4.6455(5) 2_554
Sb Sb 4.6455(5) 2
Sb Sb 4.6455(5) 2_564
Sb Sb 5.3444(18) 5_665
Sb Sb 5.3444(18) 5_655
Sb Rh 5.3514(11) 1_565
Sb Rh 5.3514(11) 1_545
Sb Rh 5.3547(15) 1_554
Sb Rh 5.4353(11) 6_546
Sb Rh 5.4353(11) 6_566
Sb Ce 5.5151(13) 6_556
